data_7243513
loop_
_publ_author_name
'Yan, Bingjia'
'Horton, Peter N.'
'Weston, Simon C.'
'Russell, Andrea E.'
'Grossel, Martin C.'

_publ_section_title
;
 Novel TCNQ-stacking motifs in (12-crown-4)-complexes of alkali metal TCNQ
 salts
;
_journal_issue 38
_journal_name_full CrystEngComm
_journal_page_first 6755
_journal_page_last 6760
_journal_paper_doi 10.1039/D1CE01075A
_journal_volume 23
_journal_year 2021
_chemical_formula_moiety 'C16 H32 Li O8, 2(C12 H4 N4)'
_chemical_formula_sum 'C40 H40 Li N8 O8'
_chemical_formula_weight 767.74
_space_group_crystal_system triclinic
_space_group_IT_number 2
_space_group_name_Hall '-P 1'
_space_group_name_H-M_alt 'P -1'
_atom_sites_solution_hydrogens geom
_atom_sites_solution_primary dual
_audit_creation_date 2020-05-29
_audit_creation_method
;
Olex2 1.3
(compiled 2020.02.04 svn.rd84adfe8 for OlexSys, GUI svn.r6032)
;
_audit_update_record
;
2021-08-06 deposited with the CCDC.	2021-08-31 downloaded from the CCDC.
;
_cell_angle_alpha 72.441(4)
_cell_angle_beta 83.006(4)
_cell_angle_gamma 86.623(4)
_cell_formula_units_Z 2
_cell_length_a 8.2066(4)
_cell_length_b 13.7299(6)
_cell_length_c 17.8792(8)
_cell_measurement_reflns_used 6954
_cell_measurement_temperature 100(2)
_cell_measurement_theta_max 29.6760
_cell_measurement_theta_min 2.8560
_cell_volume 1905.87(16)
_computing_cell_refinement 'CrysAlisPro 1.171.40.79a (Rigaku OD, 2020)'
_computing_data_collection 'CrystalClear-SM Expert 3.1 b27 (Rigaku, 2013)'
_computing_data_reduction 'CrysAlisPro 1.171.40.79a (Rigaku OD, 2020)'
_computing_molecular_graphics 'Olex2 1.3 (Dolomanov et al., 2009)'
_computing_publication_material 'Olex2 1.3 (Dolomanov et al., 2009)'
_computing_structure_refinement 'SHELXL 2018/3 (Sheldrick, 2015)'
_computing_structure_solution 'SHELXT 2018/2 (Sheldrick, 2018)'
_diffrn_ambient_temperature 100(2)
_diffrn_detector 'CCD area detector'
_diffrn_detector_area_resol_mean 28.5714
_diffrn_detector_type 'Rigaku HG Saturn724+ (2x2 bin mode)'
_diffrn_measured_fraction_theta_full 0.996
_diffrn_measured_fraction_theta_max 0.993
_diffrn_measurement_details
;
List of Runs (angles in degrees, time in seconds):

  # Type    Start    End  Width  t~exp~   \w     \q     \k     \f   Frames
#--------------------------------------------------------------------------
  1  \w   -107.00  73.00   1.00   35.00    --  -17.00   0.00  90.00  180
  2  \w    -68.00  22.00   1.00   35.00    --  -17.00 -72.00-120.00   90
  3  \w    -50.00  22.00   1.00   35.00    --  -17.00 -72.00  60.00   72
  4  \w    -30.00  73.00   1.00   35.00    --  -17.00  72.00   0.00  103
  5  \w    -15.00   5.00   1.00   35.00    --  -17.00  54.00-180.00   20
  6  \w    -98.00  -3.00   1.00   35.00    --  -17.00 -72.00 150.00   95
;
_diffrn_measurement_device 'four-circle \k goniometer'
_diffrn_measurement_device_type
'Rigaku FRE+ equipped with VHF Varimax confocal mirrors and an AFC12 goniometer and HG Saturn 724+ detector'
_diffrn_measurement_method 'profile data from \w-scans'
_diffrn_measurement_specimen_support 'MiTeGen MicroLoop'
_diffrn_orient_matrix_type 'CrysAlisPro convention (1999,Acta A55,543-557)'
_diffrn_orient_matrix_UB_11 -0.0486299000
_diffrn_orient_matrix_UB_12 0.0244688000
_diffrn_orient_matrix_UB_13 0.0249896000
_diffrn_orient_matrix_UB_21 -0.0309816000
_diffrn_orient_matrix_UB_22 0.0351535000
_diffrn_orient_matrix_UB_23 -0.0334170000
_diffrn_orient_matrix_UB_31 -0.0652848000
_diffrn_orient_matrix_UB_32 -0.0332146000
_diffrn_orient_matrix_UB_33 0.0033468000
_diffrn_radiation_collimation 0.2
_diffrn_radiation_monochromator 'Confocal mirrors, VHF Varimax'
_diffrn_radiation_probe x-ray
_diffrn_radiation_type 'Mo K\a'
_diffrn_radiation_wavelength 0.71075
_diffrn_radiation_xray_symbol K-L~3~
_diffrn_reflns_av_R_equivalents 0.0517
_diffrn_reflns_av_unetI/netI 0.0872
_diffrn_reflns_Laue_measured_fraction_full 0.996
_diffrn_reflns_Laue_measured_fraction_max 0.993
_diffrn_reflns_limit_h_max 10
_diffrn_reflns_limit_h_min -10
_diffrn_reflns_limit_k_max 17
_diffrn_reflns_limit_k_min -17
_diffrn_reflns_limit_l_max 23
_diffrn_reflns_limit_l_min -23
_diffrn_reflns_number 23161
_diffrn_reflns_point_group_measured_fraction_full 0.996
_diffrn_reflns_point_group_measured_fraction_max 0.993
_diffrn_reflns_theta_full 25.242
_diffrn_reflns_theta_max 27.485
_diffrn_reflns_theta_min 2.404
_diffrn_source 'Rotating Anode'
_diffrn_source_current 55.0
_diffrn_source_power 2.475
_diffrn_source_target Mo
_diffrn_source_type 'Rigaku FRE+'
_diffrn_source_voltage 45.0
_exptl_absorpt_coefficient_mu 0.095
_exptl_absorpt_correction_T_max 1.00000
_exptl_absorpt_correction_T_min 0.80366
_exptl_absorpt_correction_type multi-scan
_exptl_absorpt_process_details
;
CrysAlisPro 1.171.40.79a (Rigaku Oxford Diffraction, 2020)
Empirical absorption correction using spherical harmonics,
 implemented in SCALE3 ABSPACK scaling algorithm.
;
_exptl_crystal_colour 'metallic dark blue'
_exptl_crystal_colour_lustre metallic
_exptl_crystal_colour_modifier dark
_exptl_crystal_colour_primary blue
_exptl_crystal_density_diffrn 1.338
_exptl_crystal_description needle
_exptl_crystal_F_000 806
_exptl_crystal_size_max 0.05
_exptl_crystal_size_mid 0.04
_exptl_crystal_size_min 0.02
_refine_diff_density_max 0.220
_refine_diff_density_min -0.222
_refine_diff_density_rms 0.049
_refine_ls_extinction_method none
_refine_ls_goodness_of_fit_ref 0.995
_refine_ls_hydrogen_treatment constr
_refine_ls_matrix_type full
_refine_ls_number_parameters 514
_refine_ls_number_reflns 8699
_refine_ls_number_restraints 0
_refine_ls_restrained_S_all 0.995
_refine_ls_R_factor_all 0.1237
_refine_ls_R_factor_gt 0.0529
_refine_ls_shift/su_max 0.001
_refine_ls_shift/su_mean 0.000
_refine_ls_structure_factor_coef Fsqd
_refine_ls_weighting_details 'w=1/[\s^2^(Fo^2^)+(0.0491P)^2^] where P=(Fo^2^+2Fc^2^)/3'
_refine_ls_weighting_scheme calc
_refine_ls_wR_factor_gt 0.0987
_refine_ls_wR_factor_ref 0.1151
_reflns_Friedel_coverage 0.000
_reflns_number_gt 4831
_reflns_number_total 8699
_reflns_threshold_expression 'I > 2\s(I)'
_cod_data_source_file d1ce01075a2.cif
_cod_data_source_block MCG3
_cod_depositor_comments 'Adding full bibliography for 7243509--7243513.cif.'
_cod_database_code 7243513
_shelx_shelxl_version_number 2018/3
_chemical_oxdiff_formula 'C12 H4 N4 C8 H16O4 Na'
_shelx_space_group_comment
;
The symmetry employed for this shelxl refinement is uniquely defined
by the following loop, which should always be used as a source of
symmetry information in preference to the above space-group names.
They are only intended as comments.
;
_shelx_estimated_absorpt_t_max 0.998
_shelx_estimated_absorpt_t_min 0.995
_reflns_odcompleteness_completeness 99.27
_reflns_odcompleteness_iscentric 1
_reflns_odcompleteness_theta 27.42
_olex2_refinement_description
;
1. Fixed Uiso
 At 1.2 times of:
  All C(H) groups, All C(H,H) groups
2.a Secondary CH2 refined with riding coordinates:
 C301(H30A,H30B), C302(H30C,H30D), C303(H30E,H30F), C304(H30G,H30H), C305(H30I,
 H30J), C306(H30K,H30L), C307(H30M,H30N), C308(H30O,H30P), C401(H40A,H40B),
 C402(H40C,H40D), C403(H40E,H40F), C404(H40G,H40H), C405(H40I,H40J), C406(H40K,
 H40L), C407(H40M,H40N), C408(H40O,H40P)
2.b Aromatic/amide H refined with riding coordinates:
 C102(H102), C103(H103), C105(H105), C106(H106), C202(H202), C203(H203),
 C205(H205), C206(H206)
;
_olex2_diffrn_ambient_temperature_device 'Oxford Cryosystems'
_olex2_exptl_crystal_mounting_method 'The crystal was mounted on a MITIGEN holder in perfluoroether oil'
_olex2_submission_special_instructions 'No special instructions were received'
_oxdiff_exptl_absorpt_empirical_details
;
Empirical correction (ABSPACK) includes:
- Absorption correction using spherical harmonics
- Frame scaling
;
_oxdiff_exptl_absorpt_empirical_full_max 2.238
_oxdiff_exptl_absorpt_empirical_full_min 0.370

loop_
_space_group_symop_operation_xyz
'x, y, z'
'-x, -y, -z'

loop_
_atom_site_label
_atom_site_type_symbol
_atom_site_fract_x
_atom_site_fract_y
_atom_site_fract_z
_atom_site_U_iso_or_equiv
_atom_site_adp_type
_atom_site_occupancy
_atom_site_site_symmetry_order
_atom_site_calc_flag
_atom_site_refinement_flags_posn
_atom_site_refinement_flags_adp
_atom_site_refinement_flags_occupancy
_atom_site_disorder_assembly
_atom_site_disorder_group
C301 C 0.7394(2) 0.49206(16) 0.93028(11) 0.0178(4) Uani 1 1 d . . . . .
H30A H 0.776554 0.557484 0.891886 0.021 Uiso 1 1 calc R U . . .
H30B H 0.728280 0.500578 0.983729 0.021 Uiso 1 1 calc R U . . .
C302 C 0.5757(2) 0.46648(16) 0.91240(11) 0.0173(4) Uani 1 1 d . . . . .
H30C H 0.491900 0.518980 0.919115 0.021 Uiso 1 1 calc R U . . .
H30D H 0.582896 0.464096 0.857299 0.021 Uiso 1 1 calc R U . . .
C303 C 0.4006(2) 0.32378(16) 0.94335(11) 0.0186(4) Uani 1 1 d . . . . .
H30E H 0.319697 0.377510 0.920345 0.022 Uiso 1 1 calc R U . . .
H30F H 0.344135 0.274566 0.990497 0.022 Uiso 1 1 calc R U . . .
C304 C 0.4656(2) 0.26938(16) 0.88374(11) 0.0186(4) Uani 1 1 d . . . . .
H30G H 0.374511 0.238704 0.867760 0.022 Uiso 1 1 calc R U . . .
H30H H 0.521924 0.317940 0.836154 0.022 Uiso 1 1 calc R U . . .
C305 C 0.6775(2) 0.14913(16) 0.86637(11) 0.0188(4) Uani 1 1 d . . . . .
H30I H 0.609511 0.140646 0.826754 0.023 Uiso 1 1 calc R U . . .
H30J H 0.719297 0.080696 0.895303 0.023 Uiso 1 1 calc R U . . .
C306 C 0.8199(2) 0.21559(16) 0.82493(11) 0.0202(5) Uani 1 1 d . . . . .
H30K H 0.893705 0.180788 0.792452 0.024 Uiso 1 1 calc R U . . .
H30L H 0.780016 0.280842 0.789810 0.024 Uiso 1 1 calc R U . . .
C307 C 1.0144(2) 0.31815(16) 0.85210(12) 0.0214(5) Uani 1 1 d . . . . .
H30M H 1.063910 0.318559 0.798666 0.026 Uiso 1 1 calc R U . . .
H30N H 1.104277 0.309560 0.885980 0.026 Uiso 1 1 calc R U . . .
C308 C 0.9253(2) 0.41785(16) 0.84758(11) 0.0206(5) Uani 1 1 d . . . . .
H30O H 1.001820 0.475231 0.825775 0.025 Uiso 1 1 calc R U . . .
H30P H 0.836190 0.428076 0.813111 0.025 Uiso 1 1 calc R U . . .
C401 C 0.6482(2) 0.27407(17) 1.17246(11) 0.0217(5) Uani 1 1 d . . . . .
H40A H 0.613987 0.321669 1.203768 0.026 Uiso 1 1 calc R U . . .
H40B H 0.711642 0.216385 1.204736 0.026 Uiso 1 1 calc R U . . .
C402 C 0.5001(2) 0.23543(16) 1.14916(11) 0.0189(4) Uani 1 1 d . . . . .
H40C H 0.432537 0.195548 1.197142 0.023 Uiso 1 1 calc R U . . .
H40D H 0.432446 0.294134 1.121181 0.023 Uiso 1 1 calc R U . . .
C403 C 0.5851(2) 0.06945(16) 1.14186(11) 0.0197(5) Uani 1 1 d . . . . .
H40E H 0.483346 0.033832 1.169166 0.024 Uiso 1 1 calc R U . . .
H40F H 0.659882 0.067521 1.181802 0.024 Uiso 1 1 calc R U . . .
C404 C 0.6665(2) 0.01894(16) 1.08235(11) 0.0177(4) Uani 1 1 d . . . . .
H40G H 0.696879 -0.052675 1.109863 0.021 Uiso 1 1 calc R U . . .
H40H H 0.588124 0.017996 1.044644 0.021 Uiso 1 1 calc R U . . .
C405 C 0.9510(2) 0.04540(16) 1.08283(11) 0.0187(5) Uani 1 1 d . . . . .
H40I H 0.996308 -0.022411 1.081051 0.022 Uiso 1 1 calc R U . . .
H40J H 0.920813 0.042780 1.138709 0.022 Uiso 1 1 calc R U . . .
C406 C 1.0754(2) 0.12613(16) 1.04421(11) 0.0196(5) Uani 1 1 d . . . . .
H40K H 1.173755 0.111109 1.073179 0.024 Uiso 1 1 calc R U . . .
H40L H 1.109486 0.124878 0.989452 0.024 Uiso 1 1 calc R U . . .
C407 C 1.0154(2) 0.24799(16) 1.11579(11) 0.0207(5) Uani 1 1 d . . . . .
H40M H 1.129508 0.260388 1.122645 0.025 Uiso 1 1 calc R U . . .
H40N H 0.973213 0.189836 1.160688 0.025 Uiso 1 1 calc R U . . .
C408 C 0.9095(2) 0.34175(16) 1.11271(12) 0.0202(5) Uani 1 1 d . . . . .
H40O H 0.908976 0.359051 1.162633 0.024 Uiso 1 1 calc R U . . .
H40P H 0.955394 0.400015 1.068955 0.024 Uiso 1 1 calc R U . . .
Li57 Li 0.7480(4) 0.2509(3) 0.9977(2) 0.0262(8) Uani 1 1 d . . . . .
O301 O 0.85898(14) 0.41323(11) 0.92628(7) 0.0188(3) Uani 1 1 d . . . . .
O302 O 0.90581(15) 0.23452(10) 0.88355(7) 0.0192(3) Uani 1 1 d . . . . .
O303 O 0.57801(14) 0.19186(11) 0.92053(7) 0.0188(3) Uani 1 1 d . . . . .
O304 O 0.53186(14) 0.36909(11) 0.96603(7) 0.0178(3) Uani 1 1 d . . . . .
O401 O 1.01109(15) 0.22568(11) 1.04300(7) 0.0198(3) Uani 1 1 d . . . . .
O402 O 0.81012(14) 0.07185(10) 1.04015(7) 0.0176(3) Uani 1 1 d . . . . .
O403 O 0.54818(15) 0.17240(11) 1.09906(7) 0.0190(3) Uani 1 1 d . . . . .
O404 O 0.74584(14) 0.32556(11) 1.10121(7) 0.0199(3) Uani 1 1 d . . . . .
C101 C 0.9113(2) 0.74582(16) 0.54760(11) 0.0184(4) Uani 1 1 d . . . . .
C102 C 1.0165(2) 0.74542(17) 0.47737(11) 0.0207(5) Uani 1 1 d . . . . .
H102 H 1.072403 0.683971 0.474141 0.025 Uiso 1 1 calc R U . . .
C103 C 1.0371(2) 0.83135(16) 0.41578(11) 0.0197(5) Uani 1 1 d . . . . .
H103 H 1.108669 0.829342 0.370278 0.024 Uiso 1 1 calc R U . . .
C104 C 0.9541(2) 0.92483(16) 0.41752(11) 0.0184(5) Uani 1 1 d . . . . .
C105 C 0.8467(2) 0.92495(16) 0.48667(11) 0.0190(5) Uani 1 1 d . . . . .
H105 H 0.788443 0.986030 0.489021 0.023 Uiso 1 1 calc R U . . .
C106 C 0.8264(2) 0.83921(16) 0.54908(11) 0.0182(5) Uani 1 1 d . . . . .
H106 H 0.754578 0.841356 0.594466 0.022 Uiso 1 1 calc R U . . .
C107 C 0.8945(2) 0.65801(17) 0.61206(11) 0.0191(5) Uani 1 1 d . . . . .
C108 C 0.9794(2) 1.01345(16) 0.35363(11) 0.0180(4) Uani 1 1 d . . . . .
C109 C 0.7976(2) 0.65630(17) 0.68424(12) 0.0228(5) Uani 1 1 d . . . . .
C110 C 0.9806(2) 0.56460(18) 0.61151(11) 0.0229(5) Uani 1 1 d . . . . .
C111 C 1.0933(2) 1.01375(16) 0.28665(11) 0.0198(5) Uani 1 1 d . . . . .
C112 C 0.8958(2) 1.10777(17) 0.35220(11) 0.0205(5) Uani 1 1 d . . . . .
C201 C 0.5451(2) 0.57901(16) 0.58049(11) 0.0189(5) Uani 1 1 d . . . . .
C202 C 0.6533(2) 0.57742(16) 0.51167(11) 0.0192(5) Uani 1 1 d . . . . .
H202 H 0.711221 0.515957 0.510140 0.023 Uiso 1 1 calc R U . . .
C203 C 0.6744(2) 0.66209(16) 0.44873(11) 0.0186(5) Uani 1 1 d . . . . .
H203 H 0.746054 0.658779 0.403600 0.022 Uiso 1 1 calc R U . . .
C204 C 0.5906(2) 0.75651(16) 0.44897(11) 0.0187(5) Uani 1 1 d . . . . .
C205 C 0.4853(2) 0.75797(17) 0.51906(11) 0.0210(5) Uani 1 1 d . . . . .
H205 H 0.430696 0.820024 0.521640 0.025 Uiso 1 1 calc R U . . .
C206 C 0.4624(2) 0.67336(17) 0.58119(11) 0.0214(5) Uani 1 1 d . . . . .
H206 H 0.390092 0.676455 0.626190 0.026 Uiso 1 1 calc R U . . .
C207 C 0.5171(2) 0.49110(17) 0.64453(11) 0.0192(5) Uani 1 1 d . . . . .
C208 C 0.6081(2) 0.84287(16) 0.38397(11) 0.0194(5) Uani 1 1 d . . . . .
C209 C 0.4031(2) 0.49232(16) 0.71139(11) 0.0207(5) Uani 1 1 d . . . . .
C210 C 0.5995(2) 0.39617(18) 0.64699(11) 0.0215(5) Uani 1 1 d . . . . .
C211 C 0.7028(2) 0.84163(16) 0.31176(11) 0.0215(5) Uani 1 1 d . . . . .
C212 C 0.5247(2) 0.93714(18) 0.38372(11) 0.0248(5) Uani 1 1 d . . . . .
N101 N 0.7215(2) 0.65261(15) 0.74297(10) 0.0345(5) Uani 1 1 d . . . . .
N102 N 1.0480(2) 0.48900(16) 0.61171(11) 0.0373(5) Uani 1 1 d . . . . .
N103 N 1.1843(2) 1.01359(14) 0.23259(10) 0.0269(4) Uani 1 1 d . . . . .
N104 N 0.8294(2) 1.18421(15) 0.35011(10) 0.0299(5) Uani 1 1 d . . . . .
N201 N 0.3113(2) 0.49446(14) 0.76474(10) 0.0264(4) Uani 1 1 d . . . . .
N202 N 0.6662(2) 0.31915(15) 0.64967(10) 0.0290(4) Uani 1 1 d . . . . .
N203 N 0.7768(2) 0.84162(15) 0.25296(10) 0.0310(5) Uani 1 1 d . . . . .
N204 N 0.4574(2) 1.01268(17) 0.38385(11) 0.0373(5) Uani 1 1 d . . . . .

loop_
_atom_site_aniso_label
_atom_site_aniso_U_11
_atom_site_aniso_U_22
_atom_site_aniso_U_33
_atom_site_aniso_U_23
_atom_site_aniso_U_13
_atom_site_aniso_U_12
C301 0.0150(10) 0.0171(12) 0.0224(11) -0.0087(9) -0.0004(8) 0.0019(8)
C302 0.0151(10) 0.0170(12) 0.0171(10) -0.0025(9) 0.0021(8) -0.0021(8)
C303 0.0118(9) 0.0203(13) 0.0245(11) -0.0082(9) -0.0003(8) -0.0022(8)
C304 0.0145(10) 0.0188(12) 0.0242(11) -0.0082(10) -0.0057(8) 0.0018(9)
C305 0.0170(10) 0.0190(12) 0.0220(10) -0.0096(9) -0.0006(8) 0.0015(9)
C306 0.0177(10) 0.0244(13) 0.0202(10) -0.0089(10) -0.0027(8) -0.0008(9)
C307 0.0134(10) 0.0250(13) 0.0270(11) -0.0113(10) 0.0026(8) -0.0020(9)
C308 0.0174(10) 0.0223(13) 0.0210(10) -0.0072(10) 0.0060(8) -0.0046(9)
C401 0.0230(11) 0.0237(13) 0.0180(10) -0.0074(10) 0.0035(8) -0.0015(9)
C402 0.0183(10) 0.0194(12) 0.0201(10) -0.0096(9) 0.0029(8) 0.0012(9)
C403 0.0186(10) 0.0179(13) 0.0213(11) -0.0051(10) 0.0010(8) -0.0016(9)
C404 0.0155(10) 0.0173(12) 0.0197(10) -0.0045(9) -0.0005(8) -0.0030(9)
C405 0.0144(10) 0.0213(13) 0.0217(10) -0.0083(10) -0.0037(8) 0.0021(9)
C406 0.0156(10) 0.0198(12) 0.0249(11) -0.0098(10) -0.0010(8) 0.0023(9)
C407 0.0181(10) 0.0244(13) 0.0233(11) -0.0115(10) -0.0051(8) 0.0000(9)
C408 0.0160(10) 0.0226(13) 0.0253(11) -0.0112(10) -0.0042(8) -0.0021(9)
Li57 0.0233(17) 0.027(2) 0.0293(18) -0.0105(16) -0.0041(14) 0.0006(15)
O301 0.0150(7) 0.0218(9) 0.0192(7) -0.0076(6) 0.0008(5) 0.0036(6)
O302 0.0167(7) 0.0199(9) 0.0223(7) -0.0070(6) -0.0032(6) -0.0041(6)
O303 0.0166(7) 0.0207(9) 0.0190(7) -0.0072(6) -0.0005(5) 0.0049(6)
O304 0.0166(7) 0.0173(8) 0.0195(7) -0.0048(6) -0.0020(5) -0.0043(6)
O401 0.0227(7) 0.0176(9) 0.0205(7) -0.0078(6) -0.0028(6) 0.0021(6)
O402 0.0119(6) 0.0222(9) 0.0176(7) -0.0046(6) 0.0003(5) -0.0022(6)
O403 0.0215(7) 0.0177(9) 0.0188(7) -0.0078(6) -0.0011(6) 0.0025(6)
O404 0.0143(7) 0.0256(9) 0.0197(7) -0.0063(7) -0.0014(5) -0.0022(6)
C101 0.0169(10) 0.0226(13) 0.0176(10) -0.0093(10) -0.0015(8) 0.0008(9)
C102 0.0179(10) 0.0227(13) 0.0231(11) -0.0118(10) 0.0018(8) 0.0041(9)
C103 0.0195(10) 0.0234(13) 0.0162(10) -0.0077(10) 0.0009(8) 0.0026(9)
C104 0.0154(10) 0.0214(13) 0.0204(11) -0.0095(10) -0.0029(8) 0.0022(9)
C105 0.0170(10) 0.0222(13) 0.0205(11) -0.0111(10) -0.0020(8) 0.0034(9)
C106 0.0158(10) 0.0231(13) 0.0176(10) -0.0104(10) 0.0002(8) 0.0036(9)
C107 0.0198(10) 0.0225(13) 0.0159(10) -0.0079(9) -0.0010(8) 0.0027(9)
C108 0.0177(10) 0.0206(13) 0.0171(10) -0.0080(9) -0.0025(8) 0.0030(9)
C109 0.0259(11) 0.0209(13) 0.0188(11) -0.0030(10) -0.0025(9) 0.0063(9)
C110 0.0262(11) 0.0257(14) 0.0138(10) -0.0035(10) 0.0028(9) 0.0015(10)
C111 0.0206(10) 0.0187(13) 0.0201(11) -0.0053(10) -0.0037(9) 0.0005(9)
C112 0.0217(11) 0.0250(14) 0.0149(10) -0.0063(10) -0.0023(8) 0.0012(10)
C201 0.0183(10) 0.0221(13) 0.0175(10) -0.0070(10) -0.0030(8) -0.0007(9)
C202 0.0186(10) 0.0230(13) 0.0187(10) -0.0109(10) -0.0037(8) 0.0054(9)
C203 0.0185(10) 0.0235(13) 0.0155(10) -0.0092(10) 0.0008(8) -0.0011(9)
C204 0.0171(10) 0.0223(13) 0.0190(10) -0.0097(10) -0.0013(8) -0.0002(9)
C205 0.0211(10) 0.0223(13) 0.0200(11) -0.0090(10) 0.0012(8) 0.0035(9)
C206 0.0187(10) 0.0258(14) 0.0201(11) -0.0095(10) 0.0018(8) 0.0026(9)
C207 0.0171(10) 0.0234(13) 0.0189(10) -0.0091(10) -0.0024(8) 0.0011(9)
C208 0.0190(10) 0.0208(13) 0.0185(10) -0.0076(10) 0.0005(8) 0.0024(9)
C209 0.0193(10) 0.0214(13) 0.0214(11) -0.0053(10) -0.0045(9) -0.0019(9)
C210 0.0210(11) 0.0265(14) 0.0170(11) -0.0060(10) -0.0032(8) -0.0014(10)
C211 0.0230(11) 0.0200(13) 0.0208(11) -0.0052(10) -0.0034(9) 0.0036(9)
C212 0.0266(12) 0.0282(15) 0.0176(11) -0.0054(10) 0.0006(9) 0.0029(11)
N101 0.0427(11) 0.0328(13) 0.0224(10) -0.0054(9) 0.0050(9) 0.0118(10)
N102 0.0467(12) 0.0324(14) 0.0291(11) -0.0093(10) 0.0038(9) 0.0139(10)
N103 0.0252(9) 0.0300(12) 0.0240(10) -0.0083(9) 0.0025(8) 0.0017(8)
N104 0.0339(11) 0.0293(13) 0.0274(10) -0.0103(9) -0.0049(8) 0.0050(9)
N201 0.0222(9) 0.0283(12) 0.0256(10) -0.0052(9) 0.0018(8) -0.0010(8)
N202 0.0330(10) 0.0275(13) 0.0266(10) -0.0083(9) -0.0065(8) 0.0047(9)
N203 0.0354(11) 0.0328(13) 0.0199(9) -0.0046(9) 0.0031(8) 0.0088(9)
N204 0.0433(12) 0.0337(14) 0.0309(11) -0.0089(10) 0.0029(9) 0.0135(10)

loop_
_atom_type_symbol
_atom_type_description
_atom_type_scat_dispersion_real
_atom_type_scat_dispersion_imag
_atom_type_scat_source
C C 0.0033 0.0016 'International Tables Vol C Tables 4.2.6.8 and 6.1.1.4'
H H 0.0000 0.0000 'International Tables Vol C Tables 4.2.6.8 and 6.1.1.4'
Li Li -0.0003 0.0001 'International Tables Vol C Tables 4.2.6.8 and 6.1.1.4'
N N 0.0061 0.0033 'International Tables Vol C Tables 4.2.6.8 and 6.1.1.4'
O O 0.0106 0.0060 'International Tables Vol C Tables 4.2.6.8 and 6.1.1.4'

loop_
_geom_angle_atom_site_label_1
_geom_angle_atom_site_label_2
_geom_angle_atom_site_label_3
_geom_angle
_geom_angle_site_symmetry_1
_geom_angle_site_symmetry_3
_geom_angle_publ_flag
H30A C301 H30B 108.1 . . ?
C302 C301 H30A 109.5 . . ?
C302 C301 H30B 109.5 . . ?
O301 C301 H30A 109.5 . . ?
O301 C301 H30B 109.5 . . ?
O301 C301 C302 110.85(15) . . ?
C301 C302 H30C 110.2 . . ?
C301 C302 H30D 110.2 . . ?
H30C C302 H30D 108.5 . . ?
O304 C302 C301 107.47(15) . . ?
O304 C302 H30C 110.2 . . ?
O304 C302 H30D 110.2 . . ?
H30E C303 H30F 108.1 . . ?
C304 C303 H30E 109.6 . . ?
C304 C303 H30F 109.6 . . ?
O304 C303 H30E 109.6 . . ?
O304 C303 H30F 109.6 . . ?
O304 C303 C304 110.47(14) . . ?
C303 C304 H30G 110.3 . . ?
C303 C304 H30H 110.3 . . ?
H30G C304 H30H 108.6 . . ?
O303 C304 C303 107.05(15) . . ?
O303 C304 H30G 110.3 . . ?
O303 C304 H30H 110.3 . . ?
H30I C305 H30J 107.9 . . ?
C306 C305 H30I 109.3 . . ?
C306 C305 H30J 109.3 . . ?
O303 C305 H30I 109.3 . . ?
O303 C305 H30J 109.3 . . ?
O303 C305 C306 111.69(16) . . ?
C305 C306 H30K 110.1 . . ?
C305 C306 H30L 110.1 . . ?
H30K C306 H30L 108.4 . . ?
O302 C306 C305 107.87(15) . . ?
O302 C306 H30K 110.1 . . ?
O302 C306 H30L 110.1 . . ?
H30M C307 H30N 108.0 . . ?
C308 C307 H30M 109.4 . . ?
C308 C307 H30N 109.4 . . ?
O302 C307 H30M 109.4 . . ?
O302 C307 H30N 109.4 . . ?
O302 C307 C308 111.07(15) . . ?
C307 C308 H30O 110.4 . . ?
C307 C308 H30P 110.4 . . ?
H30O C308 H30P 108.6 . . ?
O301 C308 C307 106.81(16) . . ?
O301 C308 H30O 110.4 . . ?
O301 C308 H30P 110.4 . . ?
H40A C401 H40B 108.6 . . ?
C402 C401 H40A 110.3 . . ?
C402 C401 H40B 110.3 . . ?
O404 C401 H40A 110.3 . . ?
O404 C401 H40B 110.3 . . ?
O404 C401 C402 107.07(15) . . ?
C401 C402 H40C 109.5 . . ?
C401 C402 H40D 109.5 . . ?
H40C C402 H40D 108.1 . . ?
O403 C402 C401 110.88(15) . . ?
O403 C402 H40C 109.5 . . ?
O403 C402 H40D 109.5 . . ?
H40E C403 H40F 108.6 . . ?
C404 C403 H40E 110.4 . . ?
C404 C403 H40F 110.4 . . ?
O403 C403 H40E 110.4 . . ?
O403 C403 H40F 110.4 . . ?
O403 C403 C404 106.68(15) . . ?
C403 C404 H40G 109.4 . . ?
C403 C404 H40H 109.4 . . ?
H40G C404 H40H 108.0 . . ?
O402 C404 C403 111.13(15) . . ?
O402 C404 H40G 109.4 . . ?
O402 C404 H40H 109.4 . . ?
H40I C405 H40J 108.5 . . ?
C406 C405 H40I 110.3 . . ?
C406 C405 H40J 110.3 . . ?
O402 C405 H40I 110.3 . . ?
O402 C405 H40J 110.3 . . ?
O402 C405 C406 107.16(16) . . ?
C405 C406 H40K 109.3 . . ?
C405 C406 H40L 109.3 . . ?
H40K C406 H40L 108.0 . . ?
O401 C406 C405 111.58(15) . . ?
O401 C406 H40K 109.3 . . ?
O401 C406 H40L 109.3 . . ?
H40M C407 H40N 108.5 . . ?
C408 C407 H40M 110.2 . . ?
C408 C407 H40N 110.2 . . ?
O401 C407 H40M 110.2 . . ?
O401 C407 H40N 110.2 . . ?
O401 C407 C408 107.39(15) . . ?
C407 C408 H40O 109.5 . . ?
C407 C408 H40P 109.5 . . ?
H40O C408 H40P 108.1 . . ?
O404 C408 C407 110.75(15) . . ?
O404 C408 H40O 109.5 . . ?
O404 C408 H40P 109.5 . . ?
O301 Li57 O303 111.46(15) . . ?
O301 Li57 O402 143.81(16) . . ?
O302 Li57 O301 71.95(11) . . ?
O302 Li57 O303 70.64(10) . . ?
O302 Li57 O401 80.51(11) . . ?
O302 Li57 O402 80.50(12) . . ?
O302 Li57 O404 142.64(16) . . ?
O304 Li57 O301 71.26(12) . . ?
O304 Li57 O302 111.10(15) . . ?
O304 Li57 O303 71.86(10) . . ?
O304 Li57 O401 144.04(17) . . ?
O304 Li57 O402 142.56(16) . . ?
O304 Li57 O404 80.93(12) . . ?
O401 Li57 O301 81.24(11) . . ?
O401 Li57 O303 141.86(17) . . ?
O401 Li57 O402 71.29(11) . . ?
O401 Li57 O404 71.50(10) . . ?
O402 Li57 O303 79.63(12) . . ?
O403 Li57 O301 142.28(17) . . ?
O403 Li57 O302 143.74(17) . . ?
O403 Li57 O303 81.80(12) . . ?
O403 Li57 O304 80.67(12) . . ?
O403 Li57 O401 110.57(15) . . ?
O403 Li57 O402 71.53(12) . . ?
O403 Li57 O404 71.35(11) . . ?
O404 Li57 O301 79.61(12) . . ?
O404 Li57 O303 144.43(16) . . ?
O404 Li57 O402 111.96(15) . . ?
C301 O301 C308 113.67(15) . . ?
C301 O301 Li57 109.73(13) . . ?
C308 O301 Li57 112.40(13) . . ?
C306 O302 C307 112.66(14) . . ?
C306 O302 Li57 116.98(13) . . ?
C307 O302 Li57 109.94(13) . . ?
C304 O303 C305 113.42(14) . . ?
C304 O303 Li57 111.83(14) . . ?
C305 O303 Li57 110.26(13) . . ?
C302 O304 C303 113.17(14) . . ?
C302 O304 Li57 115.89(14) . . ?
C303 O304 Li57 110.34(14) . . ?
C406 O401 Li57 110.14(13) . . ?
C407 O401 C406 113.52(14) . . ?
C407 O401 Li57 113.48(13) . . ?
C404 O402 C405 113.07(14) . . ?
C404 O402 Li57 109.15(13) . . ?
C405 O402 Li57 113.97(13) . . ?
C402 O403 Li57 110.98(14) . . ?
C403 O403 C402 112.95(14) . . ?
C403 O403 Li57 115.35(14) . . ?
C401 O404 Li57 114.74(14) . . ?
C408 O404 C401 113.43(14) . . ?
C408 O404 Li57 110.05(13) . . ?
C106 C101 C102 117.68(19) . . ?
C107 C101 C102 120.76(18) . . ?
C107 C101 C106 121.55(17) . . ?
C101 C102 H102 119.6 . . ?
C103 C102 C101 120.85(19) . . ?
C103 C102 H102 119.6 . . ?
C102 C103 H103 119.2 . . ?
C102 C103 C104 121.53(17) . . ?
C104 C103 H103 119.2 . . ?
C103 C104 C105 117.75(19) . . ?
C108 C104 C103 120.61(17) . . ?
C108 C104 C105 121.63(18) . . ?
C104 C105 H105 119.5 . . ?
C106 C105 C104 121.10(19) . . ?
C106 C105 H105 119.5 . . ?
C101 C106 H106 119.5 . . ?
C105 C106 C101 121.06(17) . . ?
C105 C106 H106 119.5 . . ?
C101 C107 C109 122.61(18) . . ?
C101 C107 C110 121.96(17) . . ?
C109 C107 C110 115.35(19) . . ?
C104 C108 C111 121.15(18) . . ?
C104 C108 C112 122.37(17) . . ?
C112 C108 C111 116.47(18) . . ?
N101 C109 C107 178.3(2) . . ?
N102 C110 C107 179.1(3) . . ?
N103 C111 C108 179.5(2) . . ?
N104 C112 C108 179.1(2) . . ?
C206 C201 C202 117.84(19) . . ?
C207 C201 C202 121.64(19) . . ?
C207 C201 C206 120.51(17) . . ?
C201 C202 H202 119.5 . . ?
C203 C202 C201 121.10(19) . . ?
C203 C202 H202 119.5 . . ?
C202 C203 H203 119.4 . . ?
C202 C203 C204 121.20(17) . . ?
C204 C203 H203 119.4 . . ?
C203 C204 C205 117.27(18) . . ?
C208 C204 C203 121.57(17) . . ?
C208 C204 C205 121.16(19) . . ?
C204 C205 H205 119.2 . . ?
C206 C205 C204 121.51(19) . . ?
C206 C205 H205 119.2 . . ?
C201 C206 H206 119.5 . . ?
C205 C206 C201 121.06(18) . . ?
C205 C206 H206 119.5 . . ?
C201 C207 C209 121.23(19) . . ?
C201 C207 C210 122.32(17) . . ?
C210 C207 C209 116.44(19) . . ?
C204 C208 C211 122.29(18) . . ?
C204 C208 C212 121.87(17) . . ?
C212 C208 C211 115.75(19) . . ?
N201 C209 C207 179.2(2) . . ?
N202 C210 C207 179.4(2) . . ?
N203 C211 C208 178.8(2) . . ?
N204 C212 C208 179.7(3) . . ?

loop_
_geom_bond_atom_site_label_1
_geom_bond_atom_site_label_2
_geom_bond_distance
_geom_bond_site_symmetry_2
_geom_bond_publ_flag
C301 H30A 0.9900 . ?
C301 H30B 0.9900 . ?
C301 C302 1.503(2) . ?
C301 O301 1.429(2) . ?
C302 H30C 0.9900 . ?
C302 H30D 0.9900 . ?
C302 O304 1.427(2) . ?
C303 H30E 0.9900 . ?
C303 H30F 0.9900 . ?
C303 C304 1.508(2) . ?
C303 O304 1.431(2) . ?
C304 H30G 0.9900 . ?
C304 H30H 0.9900 . ?
C304 O303 1.423(2) . ?
C305 H30I 0.9900 . ?
C305 H30J 0.9900 . ?
C305 C306 1.501(3) . ?
C305 O303 1.429(2) . ?
C306 H30K 0.9900 . ?
C306 H30L 0.9900 . ?
C306 O302 1.424(2) . ?
C307 H30M 0.9900 . ?
C307 H30N 0.9900 . ?
C307 C308 1.498(3) . ?
C307 O302 1.428(2) . ?
C308 H30O 0.9900 . ?
C308 H30P 0.9900 . ?
C308 O301 1.430(2) . ?
C401 H40A 0.9900 . ?
C401 H40B 0.9900 . ?
C401 C402 1.505(3) . ?
C401 O404 1.428(2) . ?
C402 H40C 0.9900 . ?
C402 H40D 0.9900 . ?
C402 O403 1.431(2) . ?
C403 H40E 0.9900 . ?
C403 H40F 0.9900 . ?
C403 C404 1.509(3) . ?
C403 O403 1.424(2) . ?
C404 H40G 0.9900 . ?
C404 H40H 0.9900 . ?
C404 O402 1.428(2) . ?
C405 H40I 0.9900 . ?
C405 H40J 0.9900 . ?
C405 C406 1.499(3) . ?
C405 O402 1.432(2) . ?
C406 H40K 0.9900 . ?
C406 H40L 0.9900 . ?
C406 O401 1.431(2) . ?
C407 H40M 0.9900 . ?
C407 H40N 0.9900 . ?
C407 C408 1.501(3) . ?
C407 O401 1.429(2) . ?
C408 H40O 0.9900 . ?
C408 H40P 0.9900 . ?
C408 O404 1.423(2) . ?
Li57 O301 2.381(4) . ?
Li57 O302 2.343(4) . ?
Li57 O303 2.404(3) . ?
Li57 O304 2.335(4) . ?
Li57 O401 2.368(3) . ?
Li57 O402 2.387(4) . ?
Li57 O403 2.333(4) . ?
Li57 O404 2.369(3) . ?
C101 C102 1.436(2) . ?
C101 C106 1.429(3) . ?
C101 C107 1.394(3) . ?
C102 H102 0.9500 . ?
C102 C103 1.352(3) . ?
C103 H103 0.9500 . ?
C103 C104 1.424(3) . ?
C104 C105 1.429(2) . ?
C104 C108 1.401(3) . ?
C105 H105 0.9500 . ?
C105 C106 1.358(3) . ?
C106 H106 0.9500 . ?
C107 C109 1.426(3) . ?
C107 C110 1.429(3) . ?
C108 C111 1.426(3) . ?
C108 C112 1.424(3) . ?
C109 N101 1.143(2) . ?
C110 N102 1.146(3) . ?
C111 N103 1.148(2) . ?
C112 N104 1.146(3) . ?
C201 C202 1.432(2) . ?
C201 C206 1.429(3) . ?
C201 C207 1.398(3) . ?
C202 H202 0.9500 . ?
C202 C203 1.355(3) . ?
C203 H203 0.9500 . ?
C203 C204 1.432(3) . ?
C204 C205 1.438(2) . ?
C204 C208 1.388(3) . ?
C205 H205 0.9500 . ?
C205 C206 1.347(3) . ?
C206 H206 0.9500 . ?
C207 C209 1.429(3) . ?
C207 C210 1.424(3) . ?
C208 C211 1.427(3) . ?
C208 C212 1.427(3) . ?
C209 N201 1.148(2) . ?
C210 N202 1.152(3) . ?
C211 N203 1.148(2) . ?
C212 N204 1.146(3) . ?

loop_
_geom_torsion_atom_site_label_1
_geom_torsion_atom_site_label_2
_geom_torsion_atom_site_label_3
_geom_torsion_atom_site_label_4
_geom_torsion
_geom_torsion_site_symmetry_1
_geom_torsion_site_symmetry_2
_geom_torsion_site_symmetry_3
_geom_torsion_site_symmetry_4
_geom_torsion_publ_flag
C301 C302 O304 C303 -165.18(14) . . . . ?
C301 C302 O304 Li57 -36.28(18) . . . . ?
C302 C301 O301 C308 79.40(19) . . . . ?
C302 C301 O301 Li57 -47.41(18) . . . . ?
C303 C304 O303 C305 -166.55(15) . . . . ?
C303 C304 O303 Li57 -41.10(19) . . . . ?
C304 C303 O304 C302 83.35(19) . . . . ?
C304 C303 O304 Li57 -48.3(2) . . . . ?
C305 C306 O302 C307 -163.79(15) . . . . ?
C305 C306 O302 Li57 -34.9(2) . . . . ?
C306 C305 O303 C304 80.87(19) . . . . ?
C306 C305 O303 Li57 -45.4(2) . . . . ?
C307 C308 O301 C301 -166.41(14) . . . . ?
C307 C308 O301 Li57 -41.01(18) . . . . ?
C308 C307 O302 C306 84.75(18) . . . . ?
C308 C307 O302 Li57 -47.66(19) . . . . ?
C401 C402 O403 C403 83.24(19) . . . . ?
C401 C402 O403 Li57 -48.1(2) . . . . ?
C402 C401 O404 C408 -163.71(15) . . . . ?
C402 C401 O404 Li57 -36.0(2) . . . . ?
C403 C404 O402 C405 81.14(19) . . . . ?
C403 C404 O402 Li57 -46.83(18) . . . . ?
C404 C403 O403 C402 -168.41(14) . . . . ?
C404 C403 O403 Li57 -39.30(18) . . . . ?
C405 C406 O401 C407 80.98(18) . . . . ?
C405 C406 O401 Li57 -47.52(18) . . . . ?
C406 C405 O402 C404 -163.64(14) . . . . ?
C406 C405 O402 Li57 -38.22(18) . . . . ?
C407 C408 O404 C401 82.72(19) . . . . ?
C407 C408 O404 Li57 -47.3(2) . . . . ?
C408 C407 O401 C406 -166.60(15) . . . . ?
C408 C407 O401 Li57 -39.8(2) . . . . ?
O301 C301 C302 O304 55.76(19) . . . . ?
O302 C307 C308 O301 59.94(18) . . . . ?
O303 C305 C306 O302 53.3(2) . . . . ?
O304 C303 C304 O303 60.5(2) . . . . ?
O401 C407 C408 O404 58.7(2) . . . . ?
O402 C405 C406 O401 57.56(18) . . . . ?
O403 C403 C404 O402 57.71(19) . . . . ?
O404 C401 C402 O403 55.7(2) . . . . ?
C101 C102 C103 C104 -0.9(3) . . . . ?
C102 C101 C106 C105 -1.0(3) . . . . ?
C102 C101 C107 C109 176.97(17) . . . . ?
C102 C101 C107 C110 0.2(3) . . . . ?
C102 C103 C104 C105 -0.4(3) . . . . ?
C102 C103 C104 C108 178.84(18) . . . . ?
C103 C104 C105 C106 1.0(3) . . . . ?
C103 C104 C108 C111 -2.5(3) . . . . ?
C103 C104 C108 C112 178.44(16) . . . . ?
C104 C105 C106 C101 -0.2(3) . . . . ?
C105 C104 C108 C111 176.70(17) . . . . ?
C105 C104 C108 C112 -2.4(3) . . . . ?
C106 C101 C102 C103 1.6(3) . . . . ?
C106 C101 C107 C109 -2.5(3) . . . . ?
C106 C101 C107 C110 -179.21(17) . . . . ?
C107 C101 C102 C103 -177.84(17) . . . . ?
C107 C101 C106 C105 178.43(17) . . . . ?
C108 C104 C105 C106 -178.24(17) . . . . ?
C201 C202 C203 C204 0.6(3) . . . . ?
C202 C201 C206 C205 0.1(3) . . . . ?
C202 C201 C207 C209 -177.04(17) . . . . ?
C202 C201 C207 C210 3.0(3) . . . . ?
C202 C203 C204 C205 0.9(3) . . . . ?
C202 C203 C204 C208 -178.30(18) . . . . ?
C203 C204 C205 C206 -1.9(3) . . . . ?
C203 C204 C208 C211 3.6(3) . . . . ?
C203 C204 C208 C212 179.84(17) . . . . ?
C204 C205 C206 C201 1.4(3) . . . . ?
C205 C204 C208 C211 -175.58(17) . . . . ?
C205 C204 C208 C212 0.7(3) . . . . ?
C206 C201 C202 C203 -1.1(3) . . . . ?
C206 C201 C207 C209 1.4(3) . . . . ?
C206 C201 C207 C210 -178.60(16) . . . . ?
C207 C201 C202 C203 177.34(17) . . . . ?
C207 C201 C206 C205 -178.39(18) . . . . ?
C208 C204 C205 C206 177.26(18) . . . . ?
